data_1556849
loop_
_publ_author_name
'Liu, Jingfeng'
'Meng, Qingjie'
'Li, Liying'
'Lu, Gewu'
'Yuan, Hang'
'Cui, Lei'
'Liu, Xia'
'Mu, Hongliang'
'Ji, Jingjing'
'Zhou, Defeng'
'Wang, Zhen'
'Yan, Jingling'

_publ_section_title
;
 A high-performance polycyanurate network derived from
 4,4&#x2032;-biscyanato-2,2&#x2032;-trifluoromethylbiphenyl
;
_journal_issue 4
_journal_name_full 'Polymer Chemistry'
_journal_page_first 784
_journal_page_last 788
_journal_paper_doi 10.1039/C9PY01610D
_journal_volume 11
_journal_year 2020
_chemical_formula_sum 'C16 H6 F6 N2 O2'
_chemical_formula_weight 372.23
_space_group_crystal_system orthorhombic
_space_group_IT_number 60
_space_group_name_Hall '-P 2n 2ab'
_space_group_name_H-M_alt 'P b c n'
_atom_sites_solution_hydrogens geom
_audit_creation_method SHELXL-2014/7
_audit_update_record
;
2019-09-11 deposited with the CCDC.	2019-12-30 downloaded from the CCDC.
;
_cell_angle_alpha 90
_cell_angle_beta 90
_cell_angle_gamma 90
_cell_formula_units_Z 4
_cell_length_a 11.7327(12)
_cell_length_b 9.6358(9)
_cell_length_c 13.0361(13)
_cell_measurement_reflns_used 2319
_cell_measurement_temperature 273(2)
_cell_measurement_theta_max 26.3206
_cell_measurement_theta_min 2.7354
_cell_volume 1473.8(3)
_computing_structure_refinement 'SHELXL-2014/7 (Sheldrick, 2014)'
_diffrn_ambient_temperature 273(2)
_diffrn_measured_fraction_theta_full 1.000
_diffrn_measured_fraction_theta_max 0.999
_diffrn_measurement_device_type 'Bruker APEX CCD'
_diffrn_radiation_type MoK\a
_diffrn_radiation_wavelength 0.71073
_diffrn_reflns_av_R_equivalents 0.0337
_diffrn_reflns_av_unetI/netI 0.0239
_diffrn_reflns_Laue_measured_fraction_full 1.000
_diffrn_reflns_Laue_measured_fraction_max 0.999
_diffrn_reflns_limit_h_max 7
_diffrn_reflns_limit_h_min -14
_diffrn_reflns_limit_k_max 12
_diffrn_reflns_limit_k_min -12
_diffrn_reflns_limit_l_max 16
_diffrn_reflns_limit_l_min -16
_diffrn_reflns_number 7657
_diffrn_reflns_point_group_measured_fraction_full 1.000
_diffrn_reflns_point_group_measured_fraction_max 0.999
_diffrn_reflns_theta_full 25.242
_diffrn_reflns_theta_max 26.405
_diffrn_reflns_theta_min 2.735
_exptl_absorpt_coefficient_mu 0.163
_exptl_absorpt_correction_T_max 0.952
_exptl_absorpt_correction_T_min 0.940
_exptl_absorpt_correction_type multi-scan
_exptl_absorpt_process_details '(SADABS; Sheldrick, 1996)'
_exptl_crystal_colour Colorless
_exptl_crystal_density_diffrn 1.678
_exptl_crystal_description Block
_exptl_crystal_F_000 744
_exptl_crystal_size_max 0.380
_exptl_crystal_size_mid 0.350
_exptl_crystal_size_min 0.300
_refine_diff_density_max 0.264
_refine_diff_density_min -0.230
_refine_diff_density_rms 0.046
_refine_ls_extinction_method none
_refine_ls_goodness_of_fit_ref 1.040
_refine_ls_hydrogen_treatment constr
_refine_ls_matrix_type full
_refine_ls_number_parameters 118
_refine_ls_number_reflns 1514
_refine_ls_number_restraints 0
_refine_ls_restrained_S_all 1.040
_refine_ls_R_factor_all 0.0526
_refine_ls_R_factor_gt 0.0425
_refine_ls_shift/su_max 0.000
_refine_ls_shift/su_mean 0.000
_refine_ls_structure_factor_coef Fsqd
_refine_ls_weighting_details 'w=1/[\s^2^(Fo^2^)+(0.0518P)^2^+0.6635P] where P=(Fo^2^+2Fc^2^)/3'
_refine_ls_weighting_scheme calc
_refine_ls_wR_factor_gt 0.1028
_refine_ls_wR_factor_ref 0.1105
_reflns_Friedel_coverage 0.000
_reflns_number_gt 1249
_reflns_number_total 1514
_reflns_threshold_expression 'I > 2\s(I)'
_cod_data_source_file c9py01610d2.cif
_cod_data_source_block ljff
_cod_depositor_comments
;Adding full bibliography for 1556849.cif.

 Adding full bibliography for 1556849.cif.
;
_cod_database_code 1556849
_shelx_shelxl_version_number 2014/7
_shelx_space_group_comment
;
The symmetry employed for this shelxl refinement is uniquely defined
by the following loop, which should always be used as a source of
symmetry information in preference to the above space-group names.
They are only intended as comments.
;
_shelx_estimated_absorpt_t_min 0.941
_shelx_estimated_absorpt_t_max 0.953

loop_
_space_group_symop_operation_xyz
'x, y, z'
'-x+1/2, -y+1/2, z+1/2'
'-x, y, -z+1/2'
'x+1/2, -y+1/2, -z'
'-x, -y, -z'
'x-1/2, y-1/2, -z-1/2'
'x, -y, z-1/2'
'-x-1/2, y-1/2, z'

loop_
_atom_site_label
_atom_site_type_symbol
_atom_site_fract_x
_atom_site_fract_y
_atom_site_fract_z
_atom_site_U_iso_or_equiv
_atom_site_adp_type
_atom_site_occupancy
_atom_site_site_symmetry_order
_atom_site_calc_flag
_atom_site_refinement_flags_posn
_atom_site_refinement_flags_adp
F3 F 0.04900(10) 1.09470(13) 0.35558(10) 0.0578(4) Uani 1 1 d . .
F2 F 0.22938(10) 1.11765(12) 0.34988(9) 0.0511(4) Uani 1 1 d . .
F1 F 0.15516(13) 0.95239(13) 0.43566(9) 0.0610(4) Uani 1 1 d . .
O1 O 0.36570(11) 0.81256(16) 0.06757(11) 0.0439(4) Uani 1 1 d . .
C7 C 0.14576(15) 1.02425(18) 0.34870(14) 0.0329(4) Uani 1 1 d . .
C1 C 0.26252(14) 0.83199(18) 0.12270(13) 0.0312(4) Uani 1 1 d . .
C2 C 0.05617(14) 0.85603(16) 0.22290(12) 0.0270(4) Uani 1 1 d . .
C3 C 0.06864(15) 0.76913(17) 0.13774(13) 0.0313(4) Uani 1 1 d . .
H3 H 0.0062 0.7185 0.1147 0.038 Uiso 1 1 calc R U
C8 C 0.45516(15) 0.88102(19) 0.09662(14) 0.0340(4) Uani 1 1 d . .
C4 C 0.15133(14) 0.93140(16) 0.25594(13) 0.0275(4) Uani 1 1 d . .
C5 C 0.17159(15) 0.75668(18) 0.08689(14) 0.0334(4) Uani 1 1 d . .
H5 H 0.1790 0.6990 0.0301 0.040 Uiso 1 1 calc R U
C6 C 0.25555(14) 0.91932(17) 0.20564(13) 0.0295(4) Uani 1 1 d . .
H6 H 0.3189 0.9692 0.2277 0.035 Uiso 1 1 calc R U
N1 N 0.53716(14) 0.93756(18) 0.11755(13) 0.0443(4) Uani 1 1 d . .

loop_
_atom_site_aniso_label
_atom_site_aniso_U_11
_atom_site_aniso_U_22
_atom_site_aniso_U_33
_atom_site_aniso_U_23
_atom_site_aniso_U_13
_atom_site_aniso_U_12
F3 0.0386(7) 0.0592(8) 0.0756(9) -0.0364(7) -0.0075(6) 0.0144(6)
F2 0.0467(7) 0.0498(7) 0.0569(7) -0.0221(6) 0.0069(6) -0.0160(6)
F1 0.1002(11) 0.0537(8) 0.0293(6) -0.0035(5) -0.0027(6) -0.0005(7)
O1 0.0305(7) 0.0569(9) 0.0443(8) -0.0172(7) 0.0069(6) -0.0038(6)
C7 0.0300(9) 0.0336(9) 0.0350(9) -0.0061(7) -0.0013(8) 0.0017(8)
C1 0.0275(9) 0.0358(9) 0.0303(8) 0.0007(7) 0.0015(7) 0.0029(7)
C2 0.0265(8) 0.0262(8) 0.0283(8) 0.0026(6) -0.0026(7) 0.0019(7)
C3 0.0302(9) 0.0312(8) 0.0325(9) -0.0021(7) -0.0052(7) -0.0030(7)
C8 0.0294(9) 0.0396(10) 0.0328(9) -0.0017(8) 0.0040(8) 0.0052(8)
C4 0.0293(9) 0.0259(8) 0.0273(8) 0.0006(7) -0.0036(7) 0.0031(7)
C5 0.0350(10) 0.0340(9) 0.0311(8) -0.0065(7) -0.0007(8) 0.0004(8)
C6 0.0261(8) 0.0299(9) 0.0326(8) -0.0013(7) -0.0038(7) -0.0016(7)
N1 0.0325(9) 0.0519(10) 0.0484(10) -0.0015(8) 0.0024(8) 0.0000(8)

loop_
_atom_type_symbol
_atom_type_description
_atom_type_scat_dispersion_real
_atom_type_scat_dispersion_imag
_atom_type_scat_source
C C 0.0033 0.0016 'International Tables Vol C Tables 4.2.6.8 and 6.1.1.4'
H H 0.0000 0.0000 'International Tables Vol C Tables 4.2.6.8 and 6.1.1.4'
N N 0.0061 0.0033 'International Tables Vol C Tables 4.2.6.8 and 6.1.1.4'
O O 0.0106 0.0060 'International Tables Vol C Tables 4.2.6.8 and 6.1.1.4'
F F 0.0171 0.0103 'International Tables Vol C Tables 4.2.6.8 and 6.1.1.4'

loop_
_geom_angle_atom_site_label_1
_geom_angle_atom_site_label_2
_geom_angle_atom_site_label_3
_geom_angle
_geom_angle_site_symmetry_3
C8 O1 C1 118.38(14) .
F3 C7 F2 106.50(14) .
F3 C7 F1 106.22(15) .
F2 C7 F1 106.29(14) .
F3 C7 C4 113.31(14) .
F2 C7 C4 112.26(14) .
F1 C7 C4 111.77(14) .
C5 C1 C6 123.09(16) .
C5 C1 O1 114.89(15) .
C6 C1 O1 122.02(15) .
C3 C2 C4 118.14(15) .
C3 C2 C2 117.86(15) 3
C4 C2 C2 123.89(15) 3
C5 C3 C2 121.59(16) .
C5 C3 H3 119.2 .
C2 C3 H3 119.2 .
N1 C8 O1 175.98(19) .
C6 C4 C2 120.81(15) .
C6 C4 C7 117.78(15) .
C2 C4 C7 121.38(15) .
C1 C5 C3 118.04(16) .
C1 C5 H5 121.0 .
C3 C5 H5 121.0 .
C1 C6 C4 118.33(16) .
C1 C6 H6 120.8 .
C4 C6 H6 120.8 .

loop_
_geom_bond_atom_site_label_1
_geom_bond_atom_site_label_2
_geom_bond_distance
_geom_bond_site_symmetry_2
F3 C7 1.326(2) .
F2 C7 1.331(2) .
F1 C7 1.333(2) .
O1 C8 1.296(2) .
O1 C1 1.420(2) .
C7 C4 1.506(2) .
C1 C5 1.372(2) .
C1 C6 1.373(2) .
C2 C3 1.398(2) .
C2 C4 1.400(2) .
C2 C2 1.496(3) 3
C3 C5 1.383(2) .
C3 H3 0.9300 .
C8 N1 1.139(2) .
C4 C6 1.392(2) .
C5 H5 0.9300 .
C6 H6 0.9300 .
